data_7214508
loop_
_publ_author_name
'Jones, Andrew O. F.'
'Leech, Charlotte K.'
'McIntyre, Garry J.'
'Wilson, Chick C.'
'Thomas, Lynne H.'

_publ_section_title
;
 Engineering short, strong hydrogen bonds in urea di-carboxylic acid
 complexes
;
_journal_issue 35
_journal_name_full CrystEngComm
_journal_page_first 8177
_journal_paper_doi 10.1039/C4CE00587B
_journal_volume 16
_journal_year 2014
_chemical_formula_sum 'C3 H6 N2 O3'
_chemical_formula_weight 118.09
_chemical_name_common 'bis(Urea) fumaric acid'
_chemical_name_systematic
; 
 ? 
;
_space_group_IT_number 14
_symmetry_cell_setting monoclinic
_symmetry_space_group_name_Hall '-P 2ybc'
_symmetry_space_group_name_H-M 'P 1 21/c 1'
_atom_sites_solution_hydrogens difmap
_atom_sites_solution_primary direct
_atom_sites_solution_secondary difmap
_audit_creation_method SHELXL-97
_audit_update_record
;
2010-11-23 # Formatted by publCIF
;
_cell_angle_alpha 90.00
_cell_angle_beta 96.66(3)
_cell_angle_gamma 90.00
_cell_formula_units_Z 4
_cell_length_a 5.676(2)
_cell_length_b 7.912(3)
_cell_length_c 12.366(5)
_cell_measurement_reflns_used 330
_cell_measurement_temperature 200(2)
_cell_volume 551.6(4)
_computing_cell_refinement SXD-2001
_computing_data_collection SXD-2001
_computing_data_reduction SXD-2001
_computing_molecular_graphics SHELXTL
_computing_publication_material SHELXTL
_computing_structure_refinement 'SHELXL-97 (Sheldrick, 1997)'
_computing_structure_solution 'SHELXS-97 (Sheldrick, 1990)'
_diffrn_ambient_temperature 200(2)
_diffrn_measured_fraction_theta_full 0.002
_diffrn_measured_fraction_theta_max 0.002
_diffrn_measurement_device_type SXD
_diffrn_measurement_method 'time-of-flight LAUE diffraction'
_diffrn_radiation_source 'ISIS spallation source'
_diffrn_radiation_type neutron
_diffrn_radiation_wavelength 0.7-6.9
_diffrn_reflns_av_R_equivalents 0.0000
_diffrn_reflns_av_sigmaI/netI 0.0704
_diffrn_reflns_limit_h_max 8
_diffrn_reflns_limit_h_min -9
_diffrn_reflns_limit_k_max 12
_diffrn_reflns_limit_k_min -13
_diffrn_reflns_limit_l_max 14
_diffrn_reflns_limit_l_min -19
_diffrn_reflns_number 3023
_diffrn_reflns_theta_full 83.02
_diffrn_reflns_theta_max 83.02
_diffrn_reflns_theta_min 9.33
_diffrn_standards_number 0
_exptl_absorpt_coefficient_mu 0.151
_exptl_absorpt_correction_type none
_exptl_crystal_colour colourless
_exptl_crystal_density_diffrn 1.422
_exptl_crystal_density_method 'not measured'
_exptl_crystal_description Prism
_exptl_crystal_F_000 135
_exptl_crystal_size_max 6
_exptl_crystal_size_mid 2
_exptl_crystal_size_min 2
_refine_diff_density_max 0.609
_refine_diff_density_min -0.727
_refine_diff_density_rms 0.164
_refine_ls_extinction_coef 0.0134(5)
_refine_ls_extinction_expression Fc^*^=kFc[1+0.001xFc^2^\l^3^/sin(2\q)]^-1/4^
_refine_ls_extinction_method SHELXL
_refine_ls_goodness_of_fit_ref 1.091
_refine_ls_hydrogen_treatment refall
_refine_ls_matrix_type full
_refine_ls_number_parameters 193
_refine_ls_number_reflns 3023
_refine_ls_number_restraints 0
_refine_ls_restrained_S_all 1.091
_refine_ls_R_factor_all 0.0558
_refine_ls_R_factor_gt 0.0558
_refine_ls_shift/su_max 0.000
_refine_ls_shift/su_mean 0.000
_refine_ls_structure_factor_coef Fsqd
_refine_ls_weighting_details 'calc w=1/[\s^2^(Fo^2^)+(0.0778P)^2^+0.0000P] where P=(Fo^2^+2Fc^2^)/3'
_refine_ls_weighting_scheme calc
_refine_ls_wR_factor_gt 0.1247
_refine_ls_wR_factor_ref 0.1247
_reflns_number_gt 3023
_reflns_number_total 3023
_reflns_threshold_expression >2sigma(I)
_cod_data_source_file c4ce00587b2.cif
_cod_data_source_block ufa200sb
_cod_depositor_comments
;
The following automatic conversions were performed:

'_symmetry_cell_setting' value 'Monoclinic' changed to 'monoclinic'
according to
/usr/data/users/saulius/crontab/automatic-downloads/rss-feeds/RSC/lib/dictionaries/cif_core.dic
dictionary named 'cif_core.dic' version 2.4.2 from 2011-04-26.

Automatic conversion script
Id: cif_fix_values 2281 2013-09-26 08:29:07Z andrius 

 Adding full bibliography for 7214477--7214509.cif.
;
_cod_original_sg_symbol_H-M P21/c
_cod_database_code 7214508

loop_
_symmetry_equiv_pos_as_xyz
'x, y, z'
'-x, y+1/2, -z+1/2'
'-x, -y, -z'
'x, -y-1/2, z-1/2'

loop_
_atom_site_label
_atom_site_type_symbol
_atom_site_fract_x
_atom_site_fract_y
_atom_site_fract_z
_atom_site_U_iso_or_equiv
_atom_site_adp_type
_atom_site_occupancy
_atom_site_symmetry_multiplicity
_atom_site_calc_flag
O1 O 0.5619(3) 0.19879(18) -0.03852(17) 0.0295(5) Uani 1 1 d
O2 O 0.7561(3) 0.15793(19) 0.12687(19) 0.0318(5) Uani 1 1 d
C1 C 0.7349(2) 0.13714(13) 0.02778(14) 0.0217(4) Uani 1 1 d
C2 C 0.9057(3) 0.03560(15) -0.02734(16) 0.0254(4) Uani 1 1 d
O3 O 0.2581(3) 0.37993(19) 0.03591(18) 0.0321(5) Uani 1 1 d
N1 N 0.4130(3) 0.38686(16) 0.21300(14) 0.0477(4) Uani 1 1 d
N2 N 0.0708(2) 0.53229(13) 0.15450(14) 0.0333(4) Uani 1 1 d
C3 C 0.2480(3) 0.43159(15) 0.13134(16) 0.0268(4) Uani 1 1 d
H1 H 0.4437(6) 0.2759(3) 0.0008(3) 0.0402(9) Uani 1 1 d
H6 H -0.0504(7) 0.5656(4) 0.0918(4) 0.0435(10) Uani 1 1 d
H2 H 0.8676(8) 0.0185(6) -0.1144(4) 0.0713(14) Uani 1 1 d
H5 H 0.0739(6) 0.5829(4) 0.2283(4) 0.0428(9) Uani 1 1 d
H4 H 0.4029(8) 0.4223(5) 0.2908(4) 0.0584(11) Uani 1 1 d
H3 H 0.5456(6) 0.3092(4) 0.1954(4) 0.0567(11) Uani 1 1 d

loop_
_atom_site_aniso_label
_atom_site_aniso_U_11
_atom_site_aniso_U_22
_atom_site_aniso_U_33
_atom_site_aniso_U_23
_atom_site_aniso_U_13
_atom_site_aniso_U_12
O1 0.0323(10) 0.0391(7) 0.0159(13) -0.0027(7) -0.0028(9) 0.0150(7)
O2 0.0342(10) 0.0452(8) 0.0152(14) 0.0010(8) 0.0000(10) 0.0127(6)
C1 0.0236(7) 0.0282(5) 0.0125(11) 0.0017(5) -0.0017(7) 0.0044(5)
C2 0.0251(8) 0.0328(6) 0.0179(12) 0.0000(6) 0.0003(8) 0.0077(5)
O3 0.0334(10) 0.0444(8) 0.0160(14) -0.0085(8) -0.0076(10) 0.0157(7)
N1 0.0512(9) 0.0707(8) 0.0181(12) -0.0102(7) -0.0089(9) 0.0305(6)
N2 0.0281(7) 0.0467(6) 0.0235(11) -0.0123(6) -0.0029(7) 0.0092(5)
C3 0.0288(8) 0.0339(6) 0.0165(12) -0.0051(6) -0.0032(8) 0.0069(5)
H1 0.0433(19) 0.0454(13) 0.031(3) -0.0030(13) -0.0006(18) 0.0103(12)
H6 0.0380(19) 0.0564(16) 0.034(3) -0.0095(16) -0.005(2) 0.0121(14)
H2 0.070(3) 0.117(3) 0.024(3) -0.011(2) -0.005(2) 0.050(2)
H5 0.0437(19) 0.0580(15) 0.026(3) -0.0118(15) -0.0007(19) 0.0063(13)
H4 0.059(3) 0.095(2) 0.018(3) -0.0158(19) -0.009(2) 0.0172(19)
H3 0.053(2) 0.0736(19) 0.040(3) -0.0097(18) -0.010(2) 0.0310(17)

loop_
_atom_type_symbol
_atom_type_description
_atom_type_scat_dispersion_real
_atom_type_scat_dispersion_imag
_atom_type_scat_source
C C 0.0000 0.0000 'International Tables Vol C Tables 4.2.6.8 and 6.1.1.4'
H H 0.0000 0.0000 'International Tables Vol C Tables 4.2.6.8 and 6.1.1.4'
N N 0.0000 0.0000 'International Tables Vol C Tables 4.2.6.8 and 6.1.1.4'
O O 0.0000 0.0000 'International Tables Vol C Tables 4.2.6.8 and 6.1.1.4'

loop_
_geom_angle_atom_site_label_1
_geom_angle_atom_site_label_2
_geom_angle_atom_site_label_3
_geom_angle
_geom_angle_site_symmetry_1
C1 O1 H1 113.4(3) .
O2 C1 O1 123.98(14) .
O2 C1 C2 122.46(16) .
O1 C1 C2 113.55(16) .
C2 C2 C1 121.9(2) 3_755
C2 C2 H2 120.8(2) 3_755
C1 C2 H2 117.3(2) .
C3 O3 H1 125.6(2) .
C3 N1 H4 122.1(3) .
C3 N1 H3 117.9(3) .
H4 N1 H3 119.8(4) .
C3 N2 H6 116.9(2) .
C3 N2 H5 120.1(3) .
H6 N2 H5 122.5(3) .
O3 C3 N2 120.76(18) .
O3 C3 N1 121.12(13) .
N2 C3 N1 118.12(16) .

loop_
_geom_bond_atom_site_label_1
_geom_bond_atom_site_label_2
_geom_bond_distance
_geom_bond_site_symmetry_2
O1 C1 1.299(3) .
O1 H1 1.065(3) .
O2 C1 1.228(3) .
C1 C2 1.4845(18) .
C2 C2 1.324(3) 3_755
C2 H2 1.081(6) .
O3 C3 1.256(3) .
O3 H1 1.443(3) .
N1 C3 1.343(3) .
N1 H4 1.009(5) .
N1 H3 1.015(3) .
N2 C3 1.3396(16) .
N2 H6 1.010(6) .
N2 H5 0.995(5) .
